data_7112809
loop_
_publ_author_name
'Solntsev, Pavlo V.'
'Sabin, Jared R.'
'Dammer, Samantha J.'
'Gerasimchuk, Nikolay N.'
'Nemykin, Victor N.'

_publ_section_title
;
 Unexpected fluorescence properties in an axially sigma-bonded
 ferrocenyl-containing porphyrin.
;
_journal_issue 35
_journal_name_full 'Chemical communications (Cambridge, England)'
_journal_page_first 6581
_journal_page_last 6583
_journal_paper_doi 10.1039/c0cc02171g
_journal_volume 46
_journal_year 2010
_chemical_formula_moiety 'C64 H46 Fe2 N4 Sn1'
_chemical_formula_sum 'C64 H46 Fe2 N4 Sn'
_chemical_formula_weight 1101.48
_space_group_IT_number 2
_symmetry_cell_setting triclinic
_symmetry_space_group_name_Hall '-P 1'
_symmetry_space_group_name_H-M 'P -1'
_atom_sites_solution_hydrogens geom
_atom_sites_solution_primary direct
_audit_creation_date 10-05-28
_audit_creation_method CRYSTALS_ver_14.05
_cell_angle_alpha 101.6570(10)
_cell_angle_beta 108.0820(10)
_cell_angle_gamma 115.0580(10)
_cell_formula_units_Z 1
_cell_length_a 10.7368(10)
_cell_length_b 11.2881(10)
_cell_length_c 12.1733(11)
_cell_measurement_reflns_used 250
_cell_measurement_temperature 173
_cell_measurement_theta_max 18
_cell_measurement_theta_min 10
_cell_volume 1171.36(19)
_computing_cell_refinement 'Apex2 (Bruker AXS, 2006)'
_computing_data_collection 'Apex2 (Bruker AXS, 2006)'
_computing_data_reduction 'Apex2 (Bruker AXS, 2006)'
_computing_molecular_graphics 'CAMERON (Watkin et al., 1996)'
_computing_publication_material 'CRYSTALS (Betteridge et al., 2003)'
_computing_structure_refinement 'CRYSTALS (Betteridge et al., 2003)'
_computing_structure_solution 'SHELXS 86 (Sheldrick, 1986)'
_diffrn_ambient_temperature 173
_diffrn_measured_fraction_theta_full 0.995
_diffrn_measured_fraction_theta_max 0.994
_diffrn_measurement_device Area
_diffrn_measurement_device_type 'Bruker Kappa Apex2'
_diffrn_measurement_method \w/2\q
_diffrn_radiation_monochromator graphite
_diffrn_radiation_type 'Mo K\a'
_diffrn_radiation_wavelength 0.71073
_diffrn_reflns_av_R_equivalents 0.034
_diffrn_reflns_limit_h_max 14
_diffrn_reflns_limit_h_min -14
_diffrn_reflns_limit_k_max 15
_diffrn_reflns_limit_k_min -15
_diffrn_reflns_limit_l_max 16
_diffrn_reflns_limit_l_min -16
_diffrn_reflns_number 16707
_diffrn_reflns_theta_full 28.255
_diffrn_reflns_theta_max 29.129
_diffrn_reflns_theta_min 1.909
_diffrn_standards_number 0
_exptl_absorpt_coefficient_mu 1.189
_exptl_absorpt_correction_T_max 0.9649
_exptl_absorpt_correction_T_min 0.9423
_exptl_absorpt_correction_type multi-scan
_exptl_absorpt_process_details
;
Higashi, T. (1995)
;
_exptl_crystal_colour green
_exptl_crystal_density_diffrn 1.561
_exptl_crystal_density_method 'not measured'
_exptl_crystal_description plate
_exptl_crystal_F_000 560
_exptl_crystal_size_max 0.110
_exptl_crystal_size_mid 0.050
_exptl_crystal_size_min 0.030
_refine_diff_density_max 1.41
_refine_diff_density_min -1.46
_refine_ls_extinction_method None
_refine_ls_goodness_of_fit_ref 0.9889
_refine_ls_hydrogen_treatment none
_refine_ls_matrix_type full
_refine_ls_number_parameters 322
_refine_ls_number_reflns 6252
_refine_ls_number_restraints 0
_refine_ls_R_factor_all 0.0485
_refine_ls_R_factor_gt 0.0354
_refine_ls_shift/su_max 0.0001913
_refine_ls_shift/su_mean 0.7304212
_refine_ls_structure_factor_coef Fsqd
_refine_ls_weighting_details
;
Method, part 1, Chebychev polynomial, (Watkin, 1994, Prince, 1982)
[weight] = 1.0/[A~0~*T~0~(x)+A~1~*T~1~(x) ... +A~n-1~]*T~n-1~(x)]
where A~i~ are the Chebychev coefficients listed below and x= Fcalc/Fmax
Method = Robust Weighting (Prince, 1982)
W = [weight] * [1-(deltaF/6*sigmaF)^2^]^2^
A~i~ are:
2.14 2.62 0.644
;
_refine_ls_weighting_scheme calc
_refine_ls_wR_factor_all 0.1059
_refine_ls_wR_factor_gt 0.0901
_refine_ls_wR_factor_ref 0.1059
_reflns_limit_h_max 13
_reflns_limit_h_min -14
_reflns_limit_k_max 15
_reflns_limit_k_min -15
_reflns_limit_l_max 16
_reflns_limit_l_min 0
_reflns_number_gt 4811
_reflns_number_total 6273
_reflns_threshold_expression I>2.0\s(I)
_oxford_diffrn_Wilson_B_factor 0.00
_oxford_diffrn_Wilson_scale 0.00
_oxford_refine_ls_r_factor_ref 0.0485
_oxford_refine_ls_scale 0.11943(4)
_oxford_reflns_number_all 6252
_oxford_reflns_threshold_expression_ref I>-10.0\s(I)
_cod_data_source_file c0cc02171g.txt
_cod_data_source_block 1
_cod_depositor_comments
;
The following automatic conversions were performed:

'_symmetry_cell_setting' value 'Triclinic' changed to 'triclinic'
according to
/usr/data/users/saulius/automatic-downloads/retrospective/RSC/lib/dictionaries/cif_core.dic
dictionary named 'cif_core.dic' version 2.4.2 from 2011-04-26.

Automatic conversion script
Id: cif_fix_values 2281 2013-09-26 08:29:07Z andrius 
;
_cod_original_sg_symbol_H-M 'P -1 '
_cod_original_formula_sum 'C64 H46 Fe2 N4 Sn1'
_cod_database_code 7112809

loop_
_symmetry_equiv_pos_as_xyz
x,y,z
-x,-y,-z

loop_
_atom_site_label
_atom_site_type_symbol
_atom_site_fract_x
_atom_site_fract_y
_atom_site_fract_z
_atom_site_U_iso_or_equiv
_atom_site_occupancy
_atom_site_adp_type
_atom_site_refinement_flags_posn
C6 C 0.3175(3) 0.1829(3) 0.7358(2) 0.0135 1.0000 Uani .
C5 C 0.3550(3) 0.3031(3) 0.7035(3) 0.0149 1.0000 Uani .
C4 C 0.2624(3) 0.3163(3) 0.6008(3) 0.0138 1.0000 Uani .
C1 C 0.0640(3) 0.2633(3) 0.4273(2) 0.0135 1.0000 Uani .
C2 C 0.1849(3) 0.4089(3) 0.4644(3) 0.0163 1.0000 Uani .
H1 H 0.1802 0.4705 0.4226 0.0500 1.0000 Uiso R
C3 C 0.3065(3) 0.4407(3) 0.5704(3) 0.0174 1.0000 Uani .
H2 H 0.4021 0.5281 0.6154 0.0500 1.0000 Uiso R
C10 C 0.0803(3) -0.1848(3) 0.6802(2) 0.0123 1.0000 Uani .
C9 C 0.1934(3) -0.0386(3) 0.7252(2) 0.0132 1.0000 Uani .
C17 C 0.1192(3) -0.2658(3) 0.7541(3) 0.0134 1.0000 Uani .
C18 C 0.1546(3) -0.2235(3) 0.8813(3) 0.0155 1.0000 Uani .
H10 H 0.1554 -0.1419 0.9220 0.0500 1.0000 Uiso R
C19 C 0.1884(3) -0.3012(3) 0.9482(3) 0.0198 1.0000 Uani .
H11 H 0.2148 -0.2707 1.0351 0.0500 1.0000 Uiso R
C20 C 0.1845(3) -0.4224(3) 0.8890(3) 0.0215 1.0000 Uani .
H12 H 0.2052 -0.4762 0.9347 0.0500 1.0000 Uiso R
C21 C 0.1500(4) -0.4647(3) 0.7633(3) 0.0218 1.0000 Uani .
H13 H 0.1471 -0.5477 0.7225 0.0500 1.0000 Uiso R
C22 C 0.1198(4) -0.3859(3) 0.6965(3) 0.0191 1.0000 Uani .
H14 H 0.0990 -0.4142 0.6107 0.0500 1.0000 Uiso R
C8 C 0.3460(3) 0.0346(3) 0.8278(3) 0.0163 1.0000 Uani .
H4 H 0.3866 -0.0046 0.8805 0.0500 1.0000 Uiso R
C7 C 0.4211(3) 0.1702(3) 0.8352(3) 0.0155 1.0000 Uani .
H3 H 0.5230 0.2430 0.8946 0.0500 1.0000 Uiso R
C11 C 0.5153(3) 0.4284(3) 0.7841(2) 0.0133 1.0000 Uani .
C12 C 0.5453(3) 0.5477(3) 0.8743(3) 0.0190 1.0000 Uani .
H5 H 0.4633 0.5511 0.8859 0.0500 1.0000 Uiso R
C13 C 0.6960(3) 0.6625(3) 0.9473(3) 0.0210 1.0000 Uani .
H6 H 0.7162 0.7437 1.0088 0.0500 1.0000 Uiso R
C14 C 0.8157(3) 0.6582(3) 0.9304(3) 0.0197 1.0000 Uani .
H7 H 0.9180 0.7362 0.9807 0.0500 1.0000 Uiso R
C15 C 0.7870(3) 0.5406(3) 0.8406(3) 0.0208 1.0000 Uani .
H8 H 0.8693 0.5382 0.8285 0.0500 1.0000 Uiso R
C16 C 0.6368(3) 0.4253(3) 0.7674(3) 0.0197 1.0000 Uani .
H9 H 0.6173 0.3443 0.7061 0.0500 1.0000 Uiso R
C23 C 0.1179(3) -0.0673(3) 0.4083(3) 0.0152 1.0000 Uani .
C24 C 0.2653(3) -0.0516(3) 0.4704(3) 0.0209 1.0000 Uani .
H15 H 0.3378 0.0086 0.5552 0.0500 1.0000 Uiso R
C28 C 0.3958(6) 0.2157(4) 0.3771(4) 0.0433 1.0000 Uani .
H20 H 0.4413 0.2821 0.4603 0.0500 1.0000 Uiso R
C32 C 0.2500(6) 0.1677(4) 0.2788(4) 0.0405 1.0000 Uani .
H19 H 0.1826 0.1996 0.2852 0.0500 1.0000 Uiso R
C31 C 0.2218(5) 0.0659(4) 0.1705(4) 0.0308 1.0000 Uani .
H23 H 0.1322 0.0158 0.0925 0.0500 1.0000 Uiso R
C30 C 0.3530(4) 0.0524(4) 0.2011(3) 0.0273 1.0000 Uani .
H22 H 0.3672 -0.0082 0.1464 0.0500 1.0000 Uiso R
C29 C 0.4594(5) 0.1450(4) 0.3271(4) 0.0353 1.0000 Uani .
H21 H 0.5574 0.1577 0.3708 0.0500 1.0000 Uiso R
C25 C 0.2857(4) -0.1400(4) 0.3853(3) 0.0249 1.0000 Uani .
H16 H 0.3732 -0.1488 0.4031 0.0500 1.0000 Uiso R
C26 C 0.1516(4) -0.2128(3) 0.2694(3) 0.0247 1.0000 Uani .
H17 H 0.1333 -0.2789 0.1953 0.0500 1.0000 Uiso R
C27 C 0.0497(4) -0.1685(3) 0.2839(3) 0.0214 1.0000 Uani .
H18 H -0.0492 -0.2015 0.2203 0.0500 1.0000 Uiso R
Fe1 Fe 0.25362(5) 0.00117(4) 0.31718(4) 0.0194 1.0000 Uani .
N2 N 0.1805(3) 0.0563(2) 0.6749(2) 0.0127 1.0000 Uani .
N1 N 0.1170(3) 0.2125(2) 0.5119(2) 0.0128 1.0000 Uani .
Sn1 Sn 0.0000 0.0000 0.5000 0.0108 1.0000 Uani S

loop_
_atom_site_aniso_label
_atom_site_aniso_U_11
_atom_site_aniso_U_22
_atom_site_aniso_U_33
_atom_site_aniso_U_23
_atom_site_aniso_U_13
_atom_site_aniso_U_12
C6 0.0098(11) 0.0136(11) 0.0122(11) 0.0046(9) 0.0017(9) 0.0047(9)
C5 0.0099(11) 0.0136(11) 0.0148(12) 0.0049(9) 0.0030(9) 0.0030(9)
C4 0.0107(11) 0.0121(11) 0.0160(12) 0.0063(9) 0.0060(10) 0.0034(9)
C1 0.0121(11) 0.0130(11) 0.0139(11) 0.0065(9) 0.0049(9) 0.0054(10)
C2 0.0145(12) 0.0127(12) 0.0179(12) 0.0088(10) 0.0047(10) 0.0044(10)
C3 0.0167(12) 0.0127(12) 0.0176(12) 0.0077(10) 0.0050(10) 0.0046(10)
C10 0.0121(11) 0.0138(11) 0.0119(11) 0.0070(9) 0.0046(9) 0.0070(10)
C9 0.0112(11) 0.0165(12) 0.0127(11) 0.0071(9) 0.0039(9) 0.0081(10)
C17 0.0109(11) 0.0137(11) 0.0156(12) 0.0084(10) 0.0047(9) 0.0059(9)
C18 0.0112(11) 0.0182(12) 0.0150(12) 0.0079(10) 0.0046(9) 0.0063(10)
C19 0.0139(12) 0.0263(14) 0.0170(13) 0.0132(11) 0.0041(10) 0.0084(11)
C20 0.0181(13) 0.0238(14) 0.0236(14) 0.0161(12) 0.0058(11) 0.0111(12)
C21 0.0233(14) 0.0184(13) 0.0279(15) 0.0130(12) 0.0095(12) 0.0138(12)
C22 0.0228(14) 0.0185(13) 0.0174(12) 0.0065(11) 0.0079(11) 0.0128(11)
C8 0.0112(11) 0.0186(13) 0.0151(12) 0.0088(10) 0.0008(10) 0.0071(10)
C7 0.0084(11) 0.0173(12) 0.0156(12) 0.0080(10) 0.0011(9) 0.0048(10)
C11 0.0087(10) 0.0125(11) 0.0119(11) 0.0046(9) 0.0008(9) 0.0026(9)
C12 0.0149(12) 0.0187(13) 0.0205(13) 0.0063(11) 0.0065(11) 0.0081(11)
C13 0.0186(13) 0.0159(13) 0.0181(13) 0.0024(10) 0.0042(11) 0.0052(11)
C14 0.0122(12) 0.0166(13) 0.0194(13) 0.0077(11) 0.0029(10) 0.0014(10)
C15 0.0126(12) 0.0229(14) 0.0218(13) 0.0071(11) 0.0068(11) 0.0065(11)
C16 0.0139(12) 0.0164(13) 0.0216(13) 0.0031(11) 0.0054(11) 0.0057(11)
C23 0.0126(11) 0.0150(12) 0.0168(12) 0.0077(10) 0.0060(10) 0.0059(10)
C24 0.0171(13) 0.0233(14) 0.0234(14) 0.0101(12) 0.0081(11) 0.0117(11)
C28 0.067(3) 0.0169(15) 0.044(2) 0.0113(15) 0.040(2) 0.0099(17)
C32 0.066(3) 0.037(2) 0.057(3) 0.034(2) 0.049(2) 0.036(2)
C31 0.041(2) 0.0325(18) 0.0379(19) 0.0239(15) 0.0268(17) 0.0229(16)
C30 0.0336(17) 0.0295(16) 0.0297(16) 0.0152(14) 0.0229(14) 0.0173(14)
C29 0.0295(18) 0.0289(18) 0.0375(19) 0.0137(15) 0.0191(16) 0.0041(15)
C25 0.0268(15) 0.0266(15) 0.0339(17) 0.0151(13) 0.0191(14) 0.0187(13)
C26 0.0297(16) 0.0177(13) 0.0289(16) 0.0080(12) 0.0191(14) 0.0104(12)
C27 0.0215(14) 0.0169(13) 0.0223(14) 0.0065(11) 0.0106(12) 0.0072(11)
Fe1 0.0205(2) 0.0170(2) 0.0219(2) 0.00805(17) 0.01244(18) 0.00858(18)
N2 0.0094(9) 0.0115(10) 0.0134(10) 0.0055(8) 0.0016(8) 0.0046(8)
N1 0.0104(9) 0.0118(10) 0.0140(10) 0.0061(8) 0.0038(8) 0.0046(8)
Sn1 0.00916(11) 0.01017(11) 0.01028(11) 0.00397(8) 0.00200(9) 0.00442(9)

loop_
_atom_type_symbol
_atom_type_scat_dispersion_real
_atom_type_scat_dispersion_imag
_atom_type_scat_Cromer_Mann_a1
_atom_type_scat_Cromer_Mann_b1
_atom_type_scat_Cromer_Mann_a2
_atom_type_scat_Cromer_Mann_b2
_atom_type_scat_Cromer_Mann_a3
_atom_type_scat_Cromer_Mann_b3
_atom_type_scat_Cromer_Mann_a4
_atom_type_scat_Cromer_Mann_b4
_atom_type_scat_Cromer_Mann_c
_atom_type_scat_source
C 0.0033 0.0016 2.3100 20.8439 1.0200 10.2075 1.5886 0.5687 0.8650 51.6512 0.2156 'International Tables Vol C 4.2.6.8 and 6.1.1.4'
H 0.0000 0.0000 0.4930 10.5109 0.3229 26.1257 0.1402 3.1424 0.0408 57.7998 0.0030 'International Tables Vol C 4.2.6.8 and 6.1.1.4'
N 0.0061 0.0033 12.2126 0.0057 3.1322 9.8933 2.0125 28.9975 1.1663 0.5826 -11.5290 'International Tables Vol C 4.2.6.8 and 6.1.1.4'
Fe 0.3463 0.8444 11.7695 4.7611 7.3573 0.3072 3.5222 15.3535 2.3045 76.8805 1.0369 'International Tables Vol C 4.2.6.8 and 6.1.1.4'
Sn -0.6537 1.4246 19.1889 5.8303 19.1005 0.5031 4.4585 26.8909 2.4663 83.9572 4.7821 'International Tables Vol C 4.2.6.8 and 6.1.1.4'

loop_
_geom_angle_atom_site_label_1
_geom_angle_site_symmetry_1
_geom_angle_atom_site_label_2
_geom_angle_atom_site_label_3
_geom_angle_site_symmetry_3
_geom_angle
_geom_angle_publ_flag
C5 . C6 C7 . 125.7(2) yes
C5 . C6 N2 . 126.3(2) yes
C7 . C6 N2 . 107.9(2) yes
C6 . C5 C4 . 127.8(2) yes
C6 . C5 C11 . 115.9(2) yes
C4 . C5 C11 . 116.3(2) yes
C5 . C4 C3 . 125.9(2) yes
C5 . C4 N1 . 125.8(2) yes
C3 . C4 N1 . 108.3(2) yes
C10 2_556 C1 C2 . 126.7(2) yes
C10 2_556 C1 N1 . 125.6(2) yes
C2 . C1 N1 . 107.7(2) yes
C1 . C2 H1 . 126.3 no
C1 . C2 C3 . 107.5(2) yes
H1 . C2 C3 . 126.3 no
C4 . C3 C2 . 107.2(2) yes
C4 . C3 H2 . 126.5 no
C2 . C3 H2 . 126.4 no
C1 2_556 C10 C9 . 127.6(2) yes
C1 2_556 C10 C17 . 116.2(2) yes
C9 . C10 C17 . 116.2(2) yes
C10 . C9 C8 . 126.0(2) yes
C10 . C9 N2 . 126.2(2) yes
C8 . C9 N2 . 107.8(2) yes
C10 . C17 C18 . 120.8(2) yes
C10 . C17 C22 . 120.4(2) yes
C18 . C17 C22 . 118.8(2) yes
C17 . C18 H10 . 119.9 no
C17 . C18 C19 . 120.1(3) yes
H10 . C18 C19 . 120.0 no
C18 . C19 H11 . 119.7 no
C18 . C19 C20 . 120.5(3) yes
H11 . C19 C20 . 119.8 no
C19 . C20 H12 . 120.1 no
C19 . C20 C21 . 119.8(3) yes
H12 . C20 C21 . 120.1 no
C20 . C21 H13 . 120.0 no
C20 . C21 C22 . 120.1(3) yes
H13 . C21 C22 . 120.0 no
C17 . C22 C21 . 120.7(3) yes
C17 . C22 H14 . 119.7 no
C21 . C22 H14 . 119.6 no
C9 . C8 H4 . 126.3 no
C9 . C8 C7 . 107.5(2) yes
H4 . C8 C7 . 126.1 no
C6 . C7 C8 . 107.5(2) yes
C6 . C7 H3 . 126.2 no
C8 . C7 H3 . 126.3 no
C5 . C11 C12 . 121.7(2) yes
C5 . C11 C16 . 119.0(2) yes
C12 . C11 C16 . 119.3(2) yes
C11 . C12 H5 . 119.9 no
C11 . C12 C13 . 120.0(3) yes
H5 . C12 C13 . 120.1 no
C12 . C13 H6 . 119.8 no
C12 . C13 C14 . 120.2(3) yes
H6 . C13 C14 . 119.9 no
C13 . C14 H7 . 119.9 no
C13 . C14 C15 . 120.2(3) yes
H7 . C14 C15 . 119.9 no
C14 . C15 H8 . 120.1 no
C14 . C15 C16 . 119.9(3) yes
H8 . C15 C16 . 120.0 no
C15 . C16 C11 . 120.3(3) yes
C15 . C16 H9 . 119.8 no
C11 . C16 H9 . 119.9 no
C24 . C23 C27 . 105.3(3) yes
C24 . C23 Fe1 . 68.51(16) yes
C27 . C23 Fe1 . 68.59(16) yes
C24 . C23 Sn1 . 125.9(2) yes
C27 . C23 Sn1 . 126.6(2) yes
Fe1 . C23 Sn1 . 140.10(14) yes
C23 . C24 H15 . 125.2 no
C23 . C24 C25 . 109.5(3) yes
H15 . C24 C25 . 125.2 no
C23 . C24 Fe1 . 70.79(17) yes
H15 . C24 Fe1 . 126.3 no
C25 . C24 Fe1 . 69.17(19) yes
H20 . C28 C32 . 126.6 no
H20 . C28 C29 . 126.5 no
C32 . C28 C29 . 106.8(4) yes
H20 . C28 Fe1 . 125.1 no
C32 . C28 Fe1 . 69.3(2) yes
C29 . C28 Fe1 . 70.4(2) yes
C28 . C32 H19 . 125.2 no
C28 . C32 C31 . 109.3(4) yes
H19 . C32 C31 . 125.5 no
C28 . C32 Fe1 . 69.8(2) yes
H19 . C32 Fe1 . 126.4 no
C31 . C32 Fe1 . 70.1(2) yes
C32 . C31 H23 . 126.5 no
C32 . C31 C30 . 106.8(4) yes
H23 . C31 C30 . 126.7 no
C32 . C31 Fe1 . 69.4(2) yes
H23 . C31 Fe1 . 125.5 no
C30 . C31 Fe1 . 69.8(2) yes
C31 . C30 H22 . 125.9 no
C31 . C30 C29 . 108.5(3) yes
H22 . C30 C29 . 125.6 no
C31 . C30 Fe1 . 69.56(19) yes
H22 . C30 Fe1 . 126.2 no
C29 . C30 Fe1 . 70.23(19) yes
C30 . C29 C28 . 108.5(4) yes
C30 . C29 H21 . 125.8 no
C28 . C29 H21 . 125.6 no
C30 . C29 Fe1 . 69.5(2) yes
C28 . C29 Fe1 . 69.3(2) yes
H21 . C29 Fe1 . 127.1 no
C24 . C25 H16 . 126.1 no
C24 . C25 C26 . 107.7(3) yes
H16 . C25 C26 . 126.2 no
C24 . C25 Fe1 . 70.14(18) yes
H16 . C25 Fe1 . 125.7 no
C26 . C25 Fe1 . 69.73(19) yes
C25 . C26 H17 . 126.2 no
C25 . C26 C27 . 107.6(3) yes
H17 . C26 C27 . 126.2 no
C25 . C26 Fe1 . 69.67(18) yes
H17 . C26 Fe1 . 125.5 no
C27 . C26 Fe1 . 70.01(18) yes
C23 . C27 C26 . 109.9(3) yes
C23 . C27 H18 . 125.0 no
C26 . C27 H18 . 125.1 no
C23 . C27 Fe1 . 71.04(16) yes
C26 . C27 Fe1 . 69.26(18) yes
H18 . C27 Fe1 . 126.4 no
C23 . Fe1 C29 . 148.57(14) yes
C23 . Fe1 C24 . 40.70(11) yes
C29 . Fe1 C24 . 116.30(15) yes
C23 . Fe1 C30 . 170.42(13) yes
C29 . Fe1 C30 . 40.22(15) yes
C24 . Fe1 C30 . 147.60(13) yes
C23 . Fe1 C27 . 40.37(11) yes
C29 . Fe1 C27 . 169.50(15) yes
C24 . Fe1 C27 . 67.45(12) yes
C30 . Fe1 C27 . 131.59(14) yes
C23 . Fe1 C31 . 131.68(13) yes
C29 . Fe1 C31 . 68.15(16) yes
C24 . Fe1 C31 . 171.04(14) yes
C30 . Fe1 C31 . 40.61(14) yes
C27 . Fe1 C31 . 109.66(15) yes
C23 . Fe1 C28 . 116.71(14) yes
C29 . Fe1 C28 . 40.26(17) yes
C24 . Fe1 C28 . 109.04(15) yes
C30 . Fe1 C28 . 68.12(15) yes
C27 . Fe1 C28 . 149.62(16) yes
C23 . Fe1 C26 . 68.91(12) yes
C29 . Fe1 C26 . 130.02(15) yes
C24 . Fe1 C26 . 68.09(13) yes
C30 . Fe1 C26 . 107.96(14) yes
C27 . Fe1 C26 . 40.73(13) yes
C23 . Fe1 C25 . 69.05(12) yes
C29 . Fe1 C25 . 107.79(16) yes
C24 . Fe1 C25 . 40.69(12) yes
C30 . Fe1 C25 . 114.92(14) yes
C27 . Fe1 C25 . 68.13(13) yes
C23 . Fe1 C32 . 110.06(14) yes
C29 . Fe1 C32 . 67.56(18) yes
C24 . Fe1 C32 . 132.49(15) yes
C30 . Fe1 C32 . 67.61(15) yes
C27 . Fe1 C32 . 117.96(17) yes
C31 . Fe1 C28 . 68.85(17) yes
C31 . Fe1 C26 . 115.73(15) yes
C28 . Fe1 C26 . 168.56(19) yes
C31 . Fe1 C25 . 147.25(14) yes
C28 . Fe1 C25 . 130.14(18) yes
C26 . Fe1 C25 . 40.60(14) yes
C31 . Fe1 C32 . 40.43(16) yes
C28 . Fe1 C32 . 40.8(2) yes
C26 . Fe1 C32 . 148.94(18) yes
C25 . Fe1 C32 . 170.21(18) yes
C9 . N2 C6 . 109.2(2) yes
C9 . N2 Sn1 . 124.51(17) yes
C6 . N2 Sn1 . 124.27(17) yes
C4 . N1 C1 . 109.3(2) yes
C4 . N1 Sn1 . 124.92(18) yes
C1 . N1 Sn1 . 125.56(18) yes
C23 . Sn1 C23 2_556 179.995 yes
C23 . Sn1 N1 2_556 85.90(9) yes
C23 2_556 Sn1 N1 2_556 94.10(9) yes
C23 . Sn1 N1 . 94.10(9) yes
C23 2_556 Sn1 N1 . 85.90(9) yes
N1 2_556 Sn1 N1 . 179.995 yes
C23 . Sn1 N2 2_556 92.22(10) yes
C23 2_556 Sn1 N2 2_556 87.78(10) yes
N1 2_556 Sn1 N2 2_556 90.08(8) yes
N1 . Sn1 N2 2_556 89.92(8) yes
C23 . Sn1 N2 . 87.78(10) yes
C23 2_556 Sn1 N2 . 92.22(10) yes
N1 2_556 Sn1 N2 . 89.92(8) yes
N1 . Sn1 N2 . 90.08(8) yes
N2 2_556 Sn1 N2 . 179.995 yes

loop_
_geom_bond_atom_site_label_1
_geom_bond_atom_site_label_2
_geom_bond_site_symmetry_2
_geom_bond_distance
_geom_bond_publ_flag
C6 C5 . 1.417(4) yes
C6 C7 . 1.447(3) yes
C6 N2 . 1.368(3) yes
C5 C4 . 1.416(4) yes
C5 C11 . 1.501(3) yes
C4 C3 . 1.445(4) yes
C4 N1 . 1.367(3) yes
C1 C10 2_556 1.417(4) yes
C1 C2 . 1.456(4) yes
C1 N1 . 1.365(3) yes
C2 H1 . 0.950 no
C2 C3 . 1.366(4) yes
C3 H2 . 0.950 no
C10 C9 . 1.422(4) yes
C10 C17 . 1.497(3) yes
C9 C8 . 1.447(3) yes
C9 N2 . 1.371(3) yes
C17 C18 . 1.398(4) yes
C17 C22 . 1.399(4) yes
C18 H10 . 0.950 no
C18 C19 . 1.391(4) yes
C19 H11 . 0.950 no
C19 C20 . 1.389(5) yes
C20 H12 . 0.950 no
C20 C21 . 1.382(4) yes
C21 H13 . 0.950 no
C21 C22 . 1.389(4) yes
C22 H14 . 0.950 no
C8 H4 . 0.950 no
C8 C7 . 1.361(4) yes
C7 H3 . 0.950 no
C11 C12 . 1.392(4) yes
C11 C16 . 1.394(4) yes
C12 H5 . 0.950 no
C12 C13 . 1.398(4) yes
C13 H6 . 0.950 no
C13 C14 . 1.381(4) yes
C14 H7 . 0.950 no
C14 C15 . 1.382(4) yes
C15 H8 . 0.950 no
C15 C16 . 1.397(4) yes
C16 H9 . 0.950 no
C23 C24 . 1.439(4) yes
C23 C27 . 1.427(4) yes
C23 Fe1 . 2.084(3) yes
C23 Sn1 . 2.186(3) yes
C24 H15 . 0.950 no
C24 C25 . 1.424(4) yes
C24 Fe1 . 2.054(3) yes
C28 H20 . 0.950 no
C28 C32 . 1.426(7) yes
C28 C29 . 1.414(6) yes
C28 Fe1 . 2.047(4) yes
C32 H19 . 0.950 no
C32 C31 . 1.413(6) yes
C32 Fe1 . 2.040(4) yes
C31 H23 . 0.950 no
C31 C30 . 1.423(5) yes
C31 Fe1 . 2.049(4) yes
C30 H22 . 0.950 no
C30 C29 . 1.415(5) yes
C30 Fe1 . 2.053(3) yes
C29 H21 . 0.950 no
C29 Fe1 . 2.062(4) yes
C25 H16 . 0.950 no
C25 C26 . 1.416(5) yes
C25 Fe1 . 2.041(3) yes
C26 H17 . 0.950 no
C26 C27 . 1.425(4) yes
C26 Fe1 . 2.042(3) yes
C27 H18 . 0.950 no
C27 Fe1 . 2.052(3) yes
N2 Sn1 . 2.131(2) yes
N1 Sn1 . 2.132(2) yes
